data_4108154
loop_
_publ_author_name
'Eugene Khaskin'
'Peter Y. Zavalij'
'Andrei N. Vedernikov'

_publ_section_title
;
 Bidirectional Transfer of Phenyl and Methyl Groups between PtIV and Boron
 in Platinum Dipyridylborato Complexes
;
_journal_name_full 'Journal of the American Chemical Society'
_journal_page_first 10088
_journal_page_last 10089
_journal_paper_doi 10.1021/ja804222c
_journal_volume 130
_journal_year 2008
_chemical_formula_moiety 'C25 H27 B N2 Pt'
_chemical_formula_sum 'C25 H27 B N2 Pt'
_chemical_formula_weight 561.39
_chemical_name_common 'Platinum complex'
_chemical_name_systematic
;
Platinum complex
;
_space_group_IT_number 14
_symmetry_cell_setting monoclinic
_symmetry_space_group_name_Hall '-P 2ybc'
_symmetry_space_group_name_H-M 'P 1 21/c 1'
_atom_sites_solution_hydrogens geom
_atom_sites_solution_primary direct
_atom_sites_solution_secondary difmap
_audit_creation_method 'SHELXL-97 & ZCIF'
_cell_angle_alpha 90.00
_cell_angle_beta 107.576(4)
_cell_angle_gamma 90.00
_cell_formula_units_Z 4
_cell_length_a 10.714(3)
_cell_length_b 12.387(4)
_cell_length_c 17.280(5)
_cell_measurement_reflns_used 8441
_cell_measurement_temperature 220(2)
_cell_measurement_theta_max 29.2
_cell_measurement_theta_min 2.5
_cell_volume 2186.2(11)
_computing_cell_refinement 'SAINT (Bruker, 1999)'
_computing_data_collection 'SMART (Bruker, 1999)'
_computing_data_reduction SAINT
_computing_molecular_graphics 'XSHEL (Bruker, 1999)'
_computing_publication_material SHELXL-97
_computing_structure_refinement 'SHELXL-97 (Sheldrick, 1997)'
_computing_structure_solution 'SHELXS-97 (Sheldrick, 1990)'
_diffrn_ambient_temperature 220(2)
_diffrn_detector 'CCD area detector'
_diffrn_detector_area_resol_mean 8.33
_diffrn_detector_type 'Bruker Smart1000'
_diffrn_measured_fraction_theta_full 0.997
_diffrn_measured_fraction_theta_max 0.997
_diffrn_measurement_details 313,366,726,726
_diffrn_measurement_device_type 'three-circle diffractometer'
_diffrn_measurement_method '\w and \f scans'
_diffrn_measurement_specimen_support 'cactus needle'
_diffrn_orient_matrix_type standard
_diffrn_orient_matrix_UB_11 -0.0943064
_diffrn_orient_matrix_UB_12 0.0201298
_diffrn_orient_matrix_UB_13 -0.0236834
_diffrn_orient_matrix_UB_21 -0.0233228
_diffrn_orient_matrix_UB_22 -0.0779460
_diffrn_orient_matrix_UB_23 -0.0104769
_diffrn_orient_matrix_UB_31 -0.0123940
_diffrn_orient_matrix_UB_32 -0.0058784
_diffrn_orient_matrix_UB_33 0.0549144
_diffrn_radiation_monochromator graphite
_diffrn_radiation_source 'fine-focus sealed tube'
_diffrn_radiation_type MoK\a
_diffrn_radiation_wavelength 0.71073
_diffrn_reflns_av_R_equivalents 0.0279
_diffrn_reflns_av_sigmaI/netI 0.0187
_diffrn_reflns_limit_h_max 13
_diffrn_reflns_limit_h_min -13
_diffrn_reflns_limit_k_max 15
_diffrn_reflns_limit_k_min -16
_diffrn_reflns_limit_l_max 22
_diffrn_reflns_limit_l_min -22
_diffrn_reflns_number 25852
_diffrn_reflns_theta_full 27.50
_diffrn_reflns_theta_max 27.50
_diffrn_reflns_theta_min 2.47
_diffrn_source_current 30
_diffrn_source_voltage 50
_diffrn_standards_decay_% 0
_exptl_absorpt_coefficient_mu 6.431
_exptl_absorpt_correction_T_max 0.276
_exptl_absorpt_correction_T_min 0.165
_exptl_absorpt_correction_type multi-scan
_exptl_absorpt_process_details 'SADABS (Sheldrick, 1996)'
_exptl_crystal_colour colorless
_exptl_crystal_density_diffrn 1.706
_exptl_crystal_density_method not-measured
_exptl_crystal_description prism
_exptl_crystal_F_000 1096
_exptl_crystal_id 'Vedern/Khaskin Pt(BPy2PhMe)(Ph)(Me) THF,MeOH,acetone'
_exptl_crystal_size_max 0.29
_exptl_crystal_size_mid 0.28
_exptl_crystal_size_min 0.20
_refine_diff_density_max 1.108
_refine_diff_density_min -0.910
_refine_diff_density_rms 0.102
_refine_ls_extinction_method none
_refine_ls_goodness_of_fit_ref 1.000
_refine_ls_hydrogen_treatment refU
_refine_ls_matrix_type full
_refine_ls_number_parameters 290
_refine_ls_number_reflns 5002
_refine_ls_number_restraints 0
_refine_ls_restrained_S_all 1.000
_refine_ls_R_factor_all 0.0217
_refine_ls_R_factor_gt 0.0179
_refine_ls_shift/su_max 0.001
_refine_ls_shift/su_mean 0.000
_refine_ls_structure_factor_coef Fsqd
_refine_ls_weighting_details 'w=1/[\s^2^(Fo^2^)+(0.01P)^2^+3.48P], P=(max(Fo^2^,0)+2Fc^2^)/3'
_refine_ls_weighting_scheme calc
_refine_ls_wR_factor_gt 0.0399
_refine_ls_wR_factor_ref 0.0412
_reflns_number_gt 4498
_reflns_number_total 5002
_reflns_threshold_expression >2sigma(I)
_cod_data_source_file ja804222c-file001.cif
_cod_data_source_block 1481
_cod_database_code 4108154
_diffrn_measurement_total_frames-ccd 2131
_diffrn_measurement_frame_width-ccd 0.5
_diffrn_detector_distance-ccd 4.960
_diffrn_measurement_frame_time-ccd 23
_diffrn_measurement_total_time-ccd 17.8
_diffrn_measurement_frame_size-ccd 512

loop_
_symmetry_equiv_pos_as_xyz
'x, y, z'
'-x, y+1/2, -z+1/2'
'-x, -y, -z'
'x, -y-1/2, z-1/2'

loop_
_atom_site_label
_atom_site_type_symbol
_atom_site_fract_x
_atom_site_fract_y
_atom_site_fract_z
_atom_site_U_iso_or_equiv
_atom_site_adp_type
_atom_site_occupancy
_atom_site_symmetry_multiplicity
_atom_site_calc_flag
_atom_site_refinement_flags
Pt1 Pt 0.269333(10) 0.612209(8) 0.243341(6) 0.02929(4) Uani 1 1 d .
C1 C 0.2729(3) 0.2626(2) 0.34452(19) 0.0405(7) Uani 1 1 d .
H1A H 0.2940 0.2568 0.4030 0.057(10) Uiso 1 1 calc R
H1B H 0.3373 0.2232 0.3265 0.055(10) Uiso 1 1 calc R
H1C H 0.1867 0.2325 0.3191 0.047(9) Uiso 1 1 calc R
C2 C 0.1115(3) 0.6618(3) 0.14905(18) 0.0488(8) Uani 1 1 d .
H2A H 0.0337 0.6628 0.1667 0.048(8) Uiso 0.67(3) 1 calc PR
H2B H 0.0985 0.6123 0.1038 0.048(8) Uiso 0.67(3) 1 calc PR
H2C H 0.1278 0.7338 0.1321 0.048(8) Uiso 0.67(3) 1 calc PR
H2D H 0.1396 0.6765 0.1017 0.048(8) Uiso 0.33(3) 1 calc PR
H2E H 0.0749 0.7269 0.1646 0.048(8) Uiso 0.33(3) 1 calc PR
H2F H 0.0455 0.6055 0.1363 0.048(8) Uiso 0.33(3) 1 calc PR
B1 B 0.2743(3) 0.3896(2) 0.31916(18) 0.0297(6) Uani 1 1 d .
C3 C 0.3896(3) 0.6557(3) 0.1751(2) 0.0495(8) Uani 1 1 d .
H3A H 0.4180 0.7298 0.1872 0.066(10) Uiso 0.70(4) 1 calc PR
H3B H 0.3420 0.6491 0.1179 0.066(10) Uiso 0.70(4) 1 calc PR
H3C H 0.4655 0.6086 0.1882 0.066(10) Uiso 0.70(4) 1 calc PR
H3D H 0.3990 0.5952 0.1417 0.066(10) Uiso 0.30(4) 1 calc PR
H3E H 0.4750 0.6759 0.2110 0.066(10) Uiso 0.30(4) 1 calc PR
H3F H 0.3515 0.7164 0.1406 0.066(10) Uiso 0.30(4) 1 calc PR
N1 N 0.4328(2) 0.54828(17) 0.33693(13) 0.0292(4) Uani 1 1 d .
C11 C 0.5462(3) 0.6026(2) 0.36825(17) 0.0344(6) Uani 1 1 d .
H11 H 0.5541 0.6726 0.3493 0.052(10) Uiso 1 1 calc R
C12 C 0.6508(3) 0.5585(2) 0.42716(16) 0.0364(6) Uani 1 1 d .
H12 H 0.7286 0.5979 0.4485 0.035(8) Uiso 1 1 calc R
C13 C 0.6388(3) 0.4552(2) 0.45406(16) 0.0356(6) Uani 1 1 d .
H13 H 0.7089 0.4228 0.4937 0.034(8) Uiso 1 1 calc R
C14 C 0.5222(2) 0.3997(2) 0.42185(15) 0.0302(5) Uani 1 1 d .
H14 H 0.5136 0.3295 0.4402 0.035(8) Uiso 1 1 calc R
C15 C 0.4166(2) 0.4467(2) 0.36217(14) 0.0265(5) Uani 1 1 d .
N2 N 0.1451(2) 0.56240(18) 0.31481(13) 0.0308(5) Uani 1 1 d .
C21 C 0.0516(3) 0.6269(2) 0.32797(19) 0.0407(7) Uani 1 1 d .
H21 H 0.0424 0.6977 0.3074 0.050(9) Uiso 1 1 calc R
C22 C -0.0306(3) 0.5917(3) 0.3706(2) 0.0480(8) Uani 1 1 d .
H22 H -0.0951 0.6375 0.3792 0.054(10) Uiso 1 1 calc R
C23 C -0.0159(3) 0.4878(3) 0.40036(19) 0.0445(7) Uani 1 1 d .
H23 H -0.0712 0.4613 0.4291 0.051(9) Uiso 1 1 calc R
C24 C 0.0809(3) 0.4225(2) 0.38760(16) 0.0359(6) Uani 1 1 d .
H24 H 0.0918 0.3520 0.4087 0.032(7) Uiso 1 1 calc R
C25 C 0.1630(2) 0.4599(2) 0.34372(15) 0.0293(5) Uani 1 1 d .
C31 C 0.2388(3) 0.4016(2) 0.21952(16) 0.0327(6) Uani 1 1 d .
C32 C 0.3339(3) 0.3992(3) 0.17869(19) 0.0462(7) Uani 1 1 d .
H32 H 0.4226 0.4041 0.2092 0.049(9) Uiso 1 1 calc R
C33 C 0.3013(4) 0.3896(3) 0.0935(2) 0.0590(9) Uani 1 1 d .
H33 H 0.3679 0.3879 0.0684 0.058(11) Uiso 1 1 calc R
C34 C 0.1723(4) 0.3828(3) 0.04729(19) 0.0532(8) Uani 1 1 d .
H34 H 0.1502 0.3761 -0.0094 0.058(10) Uiso 1 1 calc R
C35 C 0.0751(3) 0.3858(3) 0.08484(19) 0.0499(8) Uani 1 1 d .
H35 H -0.0132 0.3813 0.0533 0.057(10) Uiso 1 1 calc R
C36 C 0.1067(3) 0.3954(2) 0.16847(18) 0.0410(7) Uani 1 1 d .
H36 H 0.0387 0.3979 0.1923 0.048(9) Uiso 1 1 calc R
C41 C 0.2904(2) 0.7611(2) 0.29248(16) 0.0310(5) Uani 1 1 d .
C42 C 0.2806(3) 0.8570(2) 0.24831(18) 0.0396(6) Uani 1 1 d .
H42 H 0.2649 0.8540 0.1918 0.045(9) Uiso 1 1 calc R
C43 C 0.2939(3) 0.9565(3) 0.2870(2) 0.0501(8) Uani 1 1 d .
H43 H 0.2873 1.0201 0.2564 0.047(9) Uiso 1 1 calc R
C44 C 0.3168(4) 0.9629(3) 0.3703(2) 0.0551(8) Uani 1 1 d .
H44 H 0.3245 1.0305 0.3961 0.071(12) Uiso 1 1 calc R
C45 C 0.3282(4) 0.8686(3) 0.4149(2) 0.0506(8) Uani 1 1 d .
H45 H 0.3448 0.8721 0.4715 0.055(10) Uiso 1 1 calc R
C46 C 0.3155(3) 0.7688(2) 0.37679(17) 0.0395(6) Uani 1 1 d .
H46 H 0.3239 0.7055 0.4079 0.044(9) Uiso 1 1 calc R

loop_
_atom_site_aniso_label
_atom_site_aniso_U_11
_atom_site_aniso_U_22
_atom_site_aniso_U_33
_atom_site_aniso_U_23
_atom_site_aniso_U_13
_atom_site_aniso_U_12
Pt1 0.03295(6) 0.02529(6) 0.02814(5) 0.00531(4) 0.00696(4) 0.00418(4)
C1 0.0384(15) 0.0277(15) 0.0529(18) 0.0030(12) 0.0101(13) -0.0017(12)
C2 0.0535(18) 0.0374(17) 0.0412(16) 0.0096(13) -0.0072(14) 0.0061(14)
B1 0.0289(14) 0.0256(14) 0.0328(14) 0.0025(11) 0.0065(11) -0.0013(11)
C3 0.068(2) 0.0443(18) 0.0475(17) 0.0156(14) 0.0349(16) 0.0131(16)
N1 0.0268(10) 0.0286(11) 0.0322(11) 0.0056(8) 0.0089(8) 0.0021(8)
C11 0.0320(13) 0.0308(14) 0.0415(14) 0.0034(11) 0.0127(11) -0.0025(11)
C12 0.0259(12) 0.0454(17) 0.0374(14) -0.0012(12) 0.0087(10) -0.0040(12)
C13 0.0284(13) 0.0449(16) 0.0313(13) 0.0017(11) 0.0059(10) 0.0067(12)
C14 0.0338(13) 0.0287(14) 0.0282(12) 0.0048(10) 0.0097(10) 0.0049(10)
C15 0.0287(12) 0.0243(12) 0.0273(11) -0.0002(9) 0.0099(9) 0.0029(10)
N2 0.0266(10) 0.0293(12) 0.0353(11) 0.0000(9) 0.0076(8) 0.0005(9)
C21 0.0330(14) 0.0357(16) 0.0531(17) -0.0048(13) 0.0125(12) 0.0035(12)
C22 0.0340(15) 0.051(2) 0.064(2) -0.0136(15) 0.0223(14) -0.0010(13)
C23 0.0338(15) 0.058(2) 0.0456(16) -0.0097(14) 0.0179(12) -0.0118(14)
C24 0.0335(14) 0.0384(16) 0.0342(13) -0.0007(11) 0.0077(11) -0.0081(12)
C25 0.0266(12) 0.0291(13) 0.0287(12) -0.0026(10) 0.0031(9) -0.0036(10)
C31 0.0367(14) 0.0264(13) 0.0326(13) -0.0007(10) 0.0068(10) 0.0018(11)
C32 0.0384(16) 0.061(2) 0.0387(15) -0.0026(14) 0.0103(12) 0.0030(14)
C33 0.058(2) 0.081(3) 0.0413(17) -0.0078(17) 0.0204(16) 0.0041(19)
C34 0.064(2) 0.057(2) 0.0325(15) -0.0070(14) 0.0067(14) 0.0033(17)
C35 0.0485(18) 0.0492(19) 0.0417(16) -0.0089(14) -0.0021(14) -0.0022(15)
C36 0.0360(15) 0.0418(17) 0.0411(15) -0.0044(12) 0.0055(12) -0.0028(12)
C41 0.0318(13) 0.0260(13) 0.0345(13) 0.0024(10) 0.0087(10) 0.0010(10)
C42 0.0443(16) 0.0307(15) 0.0411(15) 0.0085(11) 0.0088(12) 0.0020(12)
C43 0.0582(19) 0.0268(16) 0.060(2) 0.0077(13) 0.0102(16) -0.0015(14)
C44 0.069(2) 0.0337(17) 0.061(2) -0.0078(15) 0.0170(17) -0.0039(16)
C45 0.070(2) 0.0407(18) 0.0416(17) -0.0060(13) 0.0169(15) -0.0064(15)
C46 0.0475(16) 0.0320(15) 0.0392(15) 0.0050(11) 0.0134(12) -0.0004(12)

loop_
_atom_type_symbol
_atom_type_description
_atom_type_scat_dispersion_real
_atom_type_scat_dispersion_imag
_atom_type_scat_source
C C 0.0033 0.0016 'International Tables Vol C Tables 4.2.6.8 and 6.1.1.4'
H H 0.0000 0.0000 'International Tables Vol C Tables 4.2.6.8 and 6.1.1.4'
B B 0.0013 0.0007 'International Tables Vol C Tables 4.2.6.8 and 6.1.1.4'
N N 0.0061 0.0033 'International Tables Vol C Tables 4.2.6.8 and 6.1.1.4'
Pt Pt -1.7033 8.3905 'International Tables Vol C Tables 4.2.6.8 and 6.1.1.4'

loop_
_geom_angle_atom_site_label_1
_geom_angle_atom_site_label_2
_geom_angle_atom_site_label_3
_geom_angle
C41 Pt1 C2 91.20(12)
C41 Pt1 C3 89.56(13)
C2 Pt1 C3 88.59(14)
C41 Pt1 N1 93.34(9)
C2 Pt1 N1 175.45(11)
C3 Pt1 N1 91.06(11)
C41 Pt1 N2 91.73(10)
C2 Pt1 N2 92.12(12)
C3 Pt1 N2 178.51(11)
N1 Pt1 N2 88.13(8)
C41 Pt1 C31 163.97(10)
C2 Pt1 C31 97.93(11)
C3 Pt1 C31 103.75(12)
N1 Pt1 C31 77.74(8)
N2 Pt1 C31 74.86(9)
B1 C1 H1A 109.5
B1 C1 H1B 109.5
H1A C1 H1B 109.5
B1 C1 H1C 109.5
H1A C1 H1C 109.5
H1B C1 H1C 109.5
Pt1 C2 H2A 109.5
Pt1 C2 H2B 109.5
H2A C2 H2B 109.5
Pt1 C2 H2C 109.5
H2A C2 H2C 109.5
H2B C2 H2C 109.5
C25 B1 C1 112.1(2)
C25 B1 C15 107.7(2)
C1 B1 C15 112.1(2)
C25 B1 C31 105.4(2)
C1 B1 C31 110.4(2)
C15 B1 C31 108.9(2)
Pt1 C3 H3A 109.5
Pt1 C3 H3B 109.5
H3A C3 H3B 109.5
Pt1 C3 H3C 109.5
H3A C3 H3C 109.5
H3B C3 H3C 109.5
C11 N1 C15 121.2(2)
C11 N1 Pt1 123.32(18)
C15 N1 Pt1 115.45(16)
N1 C11 C12 122.1(3)
N1 C11 H11 119.0
C12 C11 H11 119.0
C11 C12 C13 118.6(2)
C11 C12 H12 120.7
C13 C12 H12 120.7
C12 C13 C14 119.2(2)
C12 C13 H13 120.4
C14 C13 H13 120.4
C13 C14 C15 121.1(2)
C13 C14 H14 119.4
C15 C14 H14 119.4
N1 C15 C14 117.8(2)
N1 C15 B1 116.4(2)
C14 C15 B1 125.8(2)
C21 N2 C25 121.3(2)
C21 N2 Pt1 122.9(2)
C25 N2 Pt1 115.74(17)
N2 C21 C22 121.9(3)
N2 C21 H21 119.1
C22 C21 H21 119.1
C23 C22 C21 118.4(3)
C23 C22 H22 120.8
C21 C22 H22 120.8
C22 C23 C24 119.6(3)
C22 C23 H23 120.2
C24 C23 H23 120.2
C23 C24 C25 121.0(3)
C23 C24 H24 119.5
C25 C24 H24 119.5
N2 C25 C24 117.8(2)
N2 C25 B1 115.9(2)
C24 C25 B1 126.2(2)
C32 C31 C36 115.0(3)
C32 C31 B1 123.2(2)
C36 C31 B1 120.8(3)
C32 C31 Pt1 91.42(19)
C36 C31 Pt1 101.68(18)
B1 C31 Pt1 87.01(14)
C31 C32 C33 122.5(3)
C31 C32 H32 118.7
C33 C32 H32 118.7
C34 C33 C32 120.0(3)
C34 C33 H33 120.0
C32 C33 H33 120.0
C33 C34 C35 119.5(3)
C33 C34 H34 120.2
C35 C34 H34 120.2
C34 C35 C36 120.7(3)
C34 C35 H35 119.7
C36 C35 H35 119.7
C35 C36 C31 122.3(3)
C35 C36 H36 118.9
C31 C36 H36 118.9
C42 C41 C46 117.9(3)
C42 C41 Pt1 124.5(2)
C46 C41 Pt1 117.54(19)
C43 C42 C41 120.7(3)
C43 C42 H42 119.6
C41 C42 H42 119.6
C44 C43 C42 120.7(3)
C44 C43 H43 119.6
C42 C43 H43 119.6
C45 C44 C43 119.1(3)
C45 C44 H44 120.4
C43 C44 H44 120.4
C44 C45 C46 120.5(3)
C44 C45 H45 119.7
C46 C45 H45 119.7
C45 C46 C41 121.0(3)
C45 C46 H46 119.5
C41 C46 H46 119.5

loop_
_geom_bond_atom_site_label_1
_geom_bond_atom_site_label_2
_geom_bond_distance
Pt1 C41 2.014(3)
Pt1 C2 2.056(3)
Pt1 C3 2.063(3)
Pt1 N1 2.144(2)
Pt1 N2 2.161(2)
Pt1 C31 2.646(3)
C1 B1 1.634(4)
C1 H1A 0.9700
C1 H1B 0.9700
C1 H1C 0.9700
C2 H2A 0.9700
C2 H2B 0.9700
C2 H2C 0.9700
B1 C25 1.633(4)
B1 C15 1.641(4)
B1 C31 1.654(4)
C3 H3A 0.9700
C3 H3B 0.9700
C3 H3C 0.9700
N1 C11 1.351(3)
N1 C15 1.360(3)
C11 C12 1.379(4)
C11 H11 0.9400
C12 C13 1.380(4)
C12 H12 0.9400
C13 C14 1.387(4)
C13 H13 0.9400
C14 C15 1.406(3)
C14 H14 0.9400
N2 C21 1.353(4)
N2 C25 1.357(3)
C21 C22 1.379(4)
C21 H21 0.9400
C22 C23 1.377(5)
C22 H22 0.9400
C23 C24 1.384(4)
C23 H23 0.9400
C24 C25 1.402(4)
C24 H24 0.9400
C31 C32 1.404(4)
C31 C36 1.426(4)
C32 C33 1.411(4)
C32 H32 0.9400
C33 C34 1.375(5)
C33 H33 0.9400
C34 C35 1.384(5)
C34 H34 0.9400
C35 C36 1.386(4)
C35 H35 0.9400
C36 H36 0.9400
C41 C42 1.399(4)
C41 C46 1.403(4)
C42 C43 1.389(4)
C42 H42 0.9400
C43 C44 1.387(5)
C43 H43 0.9400
C44 C45 1.386(5)
C44 H44 0.9400
C45 C46 1.388(4)
C45 H45 0.9400
C46 H46 0.9400

loop_
_geom_torsion_atom_site_label_1
_geom_torsion_atom_site_label_2
_geom_torsion_atom_site_label_3
_geom_torsion_atom_site_label_4
_geom_torsion
C41 Pt1 N1 C11 -41.0(2)
C3 Pt1 N1 C11 48.6(2)
N2 Pt1 N1 C11 -132.7(2)
C31 Pt1 N1 C11 152.4(2)
C41 Pt1 N1 C15 140.51(18)
C3 Pt1 N1 C15 -129.9(2)
N2 Pt1 N1 C15 48.89(18)
C31 Pt1 N1 C15 -26.02(17)
C15 N1 C11 C12 -0.2(4)
Pt1 N1 C11 C12 -178.5(2)
N1 C11 C12 C13 0.6(4)
C11 C12 C13 C14 -0.7(4)
C12 C13 C14 C15 0.3(4)
C11 N1 C15 C14 -0.2(4)
Pt1 N1 C15 C14 178.25(17)
C11 N1 C15 B1 -179.8(2)
Pt1 N1 C15 B1 -1.4(3)
C13 C14 C15 N1 0.2(4)
C13 C14 C15 B1 179.7(2)
C25 B1 C15 N1 -64.2(3)
C1 B1 C15 N1 172.0(2)
C31 B1 C15 N1 49.6(3)
C25 B1 C15 C14 116.2(3)
C1 B1 C15 C14 -7.6(4)
C31 B1 C15 C14 -130.0(3)
C41 Pt1 N2 C21 41.0(2)
C2 Pt1 N2 C21 -50.2(2)
N1 Pt1 N2 C21 134.3(2)
C31 Pt1 N2 C21 -147.9(2)
C41 Pt1 N2 C25 -141.34(18)
C2 Pt1 N2 C25 127.39(19)
N1 Pt1 N2 C25 -48.06(18)
C31 Pt1 N2 C25 29.75(17)
C25 N2 C21 C22 -0.5(4)
Pt1 N2 C21 C22 177.0(2)
N2 C21 C22 C23 0.0(5)
C21 C22 C23 C24 0.7(5)
C22 C23 C24 C25 -1.0(4)
C21 N2 C25 C24 0.2(4)
Pt1 N2 C25 C24 -177.43(17)
C21 N2 C25 B1 177.0(2)
Pt1 N2 C25 B1 -0.7(3)
C23 C24 C25 N2 0.5(4)
C23 C24 C25 B1 -175.8(2)
C1 B1 C25 N2 -171.1(2)
C15 B1 C25 N2 65.1(3)
C31 B1 C25 N2 -51.0(3)
C1 B1 C25 C24 5.3(4)
C15 B1 C25 C24 -118.5(3)
C31 B1 C25 C24 125.4(3)
C25 B1 C31 C32 149.4(3)
C1 B1 C31 C32 -89.3(3)
C15 B1 C31 C32 34.1(3)
C25 B1 C31 C36 -42.2(3)
C1 B1 C31 C36 79.1(3)
C15 B1 C31 C36 -157.5(2)
C25 B1 C31 Pt1 59.64(18)
C1 B1 C31 Pt1 -179.07(19)
C15 B1 C31 Pt1 -55.65(18)
C41 Pt1 C31 C32 -137.0(3)
C2 Pt1 C31 C32 98.9(2)
C3 Pt1 C31 C32 8.4(2)
N1 Pt1 C31 C32 -79.69(18)
N2 Pt1 C31 C32 -171.08(18)
C41 Pt1 C31 C36 107.1(4)
C2 Pt1 C31 C36 -17.1(2)
C3 Pt1 C31 C36 -107.6(2)
N1 Pt1 C31 C36 164.4(2)
N2 Pt1 C31 C36 72.98(19)
C41 Pt1 C31 B1 -13.8(4)
C2 Pt1 C31 B1 -137.97(17)
C3 Pt1 C31 B1 131.54(17)
N1 Pt1 C31 B1 43.47(15)
N2 Pt1 C31 B1 -47.92(15)
C36 C31 C32 C33 -0.9(5)
B1 C31 C32 C33 168.1(3)
Pt1 C31 C32 C33 -104.5(3)
C31 C32 C33 C34 0.3(6)
C32 C33 C34 C35 0.3(6)
C33 C34 C35 C36 -0.1(5)
C34 C35 C36 C31 -0.6(5)
C32 C31 C36 C35 1.1(4)
B1 C31 C36 C35 -168.3(3)
Pt1 C31 C36 C35 98.2(3)
C2 Pt1 C41 C42 -42.6(3)
C3 Pt1 C41 C42 46.0(3)
N1 Pt1 C41 C42 137.0(2)
N2 Pt1 C41 C42 -134.8(2)
C31 Pt1 C41 C42 -167.5(3)
C2 Pt1 C41 C46 136.9(2)
C3 Pt1 C41 C46 -134.5(2)
N1 Pt1 C41 C46 -43.5(2)
N2 Pt1 C41 C46 44.7(2)
C31 Pt1 C41 C46 12.0(5)
C46 C41 C42 C43 -0.8(4)
Pt1 C41 C42 C43 178.7(2)
C41 C42 C43 C44 -0.2(5)
C42 C43 C44 C45 0.9(5)
C43 C44 C45 C46 -0.7(6)
C44 C45 C46 C41 -0.3(5)
C42 C41 C46 C45 1.0(4)
Pt1 C41 C46 C45 -178.5(2)
